data_7236467
loop_
_publ_author_name
'von Arx, Tobias'
'Szentkuti, Alexander'
'Zehnder, Thomas N.'
'Blacque, Olivier'
'Venkatesan, Koushik'

_publ_section_title
;
 Stable N-heterocyclic carbene (NHC) cyclometalated (C^C) gold(iii)
 complexes as blue--blue green phosphorescence emitters
;
_journal_issue 15
_journal_name_full 'Journal of Materials Chemistry C'
_journal_page_first 3765
_journal_paper_doi 10.1039/C6TC05551F
_journal_volume 5
_journal_year 2017
_chemical_formula_moiety 'C22 H9 Au F10 N2, C H2 Cl2'
_chemical_formula_sum 'C23 H11 Au Cl2 F10 N2'
_chemical_formula_weight 773.20
_chemical_name_systematic
'(1-methyl-3-phenyl-2,3-dihydro-1H-imidazole)-bis(pentafluorophenyl)-gold(iii) dichloromethane solvate'
_space_group_crystal_system monoclinic
_space_group_IT_number 14
_space_group_name_Hall '-P 2yn'
_space_group_name_H-M_alt 'P 1 21/n 1'
_atom_sites_solution_hydrogens geom
_atom_sites_solution_primary direct
_audit_creation_date 2015-08-04
_audit_creation_method
;
Olex2 1.2
(compiled 2015.01.26 svn.r3150 for OlexSys, GUI svn.r4998)
;
_audit_update_record
;
2016-12-14 deposited with the CCDC.
2017-03-15 downloaded from the CCDC.
;
_cell_angle_alpha 90
_cell_angle_beta 90.5088(18)
_cell_angle_gamma 90
_cell_formula_units_Z 4
_cell_length_a 7.46134(12)
_cell_length_b 14.2119(2)
_cell_length_c 22.5071(4)
_cell_measurement_reflns_used 12644
_cell_measurement_temperature 183(1)
_cell_measurement_theta_max 76.6
_cell_measurement_theta_min 2.0
_cell_volume 2386.55(7)
_computing_cell_refinement
;
CrysAlisPro, Agilent Technologies,
Version 1.171.36.20 (release 27-06-2012 CrysAlis171 .NET)
(compiled Jul 11 2012,15:38:31)
;
_computing_data_collection
;
CrysAlisPro, Agilent Technologies,
Version 1.171.36.20 (release 27-06-2012 CrysAlis171 .NET)
(compiled Jul 11 2012,15:38:31)
;
_computing_data_reduction
;
CrysAlisPro, Agilent Technologies,
Version 1.171.36.20 (release 27-06-2012 CrysAlis171 .NET)
(compiled Jul 11 2012,15:38:31)
;
_computing_molecular_graphics 'Olex2 (Dolomanov et al., 2009)'
_computing_publication_material 'Olex2 (Dolomanov et al., 2009)'
_computing_structure_refinement 'ShelXL-2014 (Sheldrick, 2015)'
_computing_structure_solution 'ShelXS-1997 (Sheldrick, 2008)'
_diffrn_ambient_temperature 183(1)
_diffrn_detector_area_resol_mean 10.3801
_diffrn_measured_fraction_theta_full 0.999
_diffrn_measured_fraction_theta_max 0.997
_diffrn_measurement_details
;
#__ type_ start__ end____ width___ exp.time_
  1 omega  -49.00  -24.00   1.0000    5.0000
omega____ theta____ kappa____ phi______ frames
    -      -40.6365  -57.0000   30.0000 25

#__ type_ start__ end____ width___ exp.time_
  2 omega -115.00  -89.00   1.0000    5.0000
omega____ theta____ kappa____ phi______ frames
    -      -40.6365  -57.0000   30.0000 26

#__ type_ start__ end____ width___ exp.time_
  3 omega  -45.00   36.00   1.0000    5.0000
omega____ theta____ kappa____ phi______ frames
    -      -40.6365   37.0000   90.0000 81

#__ type_ start__ end____ width___ exp.time_
  4 omega    3.00   33.00   1.0000    5.0000
omega____ theta____ kappa____ phi______ frames
    -       40.6365   88.0000   11.3584 30

#__ type_ start__ end____ width___ exp.time_
  5 omega  -22.00   10.00   1.0000   20.0000
omega____ theta____ kappa____ phi______ frames
    -      -61.5000   30.0000   30.0000 32

#__ type_ start__ end____ width___ exp.time_
  6 omega   32.00   68.00   1.0000   20.0000
omega____ theta____ kappa____ phi______ frames
    -      113.0000  -94.0000   60.0000 36

#__ type_ start__ end____ width___ exp.time_
  7 omega   42.00   89.00   1.0000   20.0000
omega____ theta____ kappa____ phi______ frames
    -      113.0000  -30.0000 -120.0000 47

#__ type_ start__ end____ width___ exp.time_
  8 omega   84.00  164.00   1.0000   20.0000
omega____ theta____ kappa____ phi______ frames
    -      113.0000   61.0000   60.0000 80

#__ type_ start__ end____ width___ exp.time_
  9 omega  102.00  165.00   1.0000   20.0000
omega____ theta____ kappa____ phi______ frames
    -      113.0000  111.0000  150.0000 63

#__ type_ start__ end____ width___ exp.time_
 10 omega   89.00  114.00   1.0000   20.0000
omega____ theta____ kappa____ phi______ frames
    -      113.0000 -111.0000    0.0000 25

#__ type_ start__ end____ width___ exp.time_
 11 omega   71.00  104.00   1.0000   20.0000
omega____ theta____ kappa____ phi______ frames
    -      113.0000  -94.0000   60.0000 33

#__ type_ start__ end____ width___ exp.time_
 12 omega   70.00  101.00   1.0000   20.0000
omega____ theta____ kappa____ phi______ frames
    -      113.0000 -111.0000 -180.0000 31

#__ type_ start__ end____ width___ exp.time_
 13 omega   37.00  112.00   1.0000   20.0000
omega____ theta____ kappa____ phi______ frames
    -      113.0000  -72.0000  -11.7298 75

#__ type_ start__ end____ width___ exp.time_
 14 omega   80.00  171.00   1.0000   20.0000
omega____ theta____ kappa____ phi______ frames
    -      113.0000   77.0000  -60.0000 91

#__ type_ start__ end____ width___ exp.time_
 15 omega   96.00  136.00   1.0000   20.0000
omega____ theta____ kappa____ phi______ frames
    -      113.0000   61.0000   30.0000 40

#__ type_ start__ end____ width___ exp.time_
 16 omega -115.00  -11.00   1.0000    5.0000
omega____ theta____ kappa____ phi______ frames
    -      -40.6365  -57.0000  120.0000 104

#__ type_ start__ end____ width___ exp.time_
 17 omega   23.00   98.00   1.0000    5.0000
omega____ theta____ kappa____ phi______ frames
    -       40.6365 -125.0000  -90.0000 75

#__ type_ start__ end____ width___ exp.time_
 18 omega -107.00  -80.00   1.0000   20.0000
omega____ theta____ kappa____ phi______ frames
    -      -61.5000 -111.0000  -30.0000 27

#__ type_ start__ end____ width___ exp.time_
 19 omega   37.00   64.00   1.0000   20.0000
omega____ theta____ kappa____ phi______ frames
    -      113.0000  -94.0000    0.0000 27

#__ type_ start__ end____ width___ exp.time_
 20 omega  122.00  149.00   1.0000   20.0000
omega____ theta____ kappa____ phi______ frames
    -      113.0000  178.0000   90.0000 27

#__ type_ start__ end____ width___ exp.time_
 21 omega   43.00   90.00   1.0000   20.0000
omega____ theta____ kappa____ phi______ frames
    -      113.0000  -35.0000   25.0875 47

#__ type_ start__ end____ width___ exp.time_
 22 omega  122.00  147.00   1.0000   20.0000
omega____ theta____ kappa____ phi______ frames
    -      113.0000  -77.0000  -30.0000 25

#__ type_ start__ end____ width___ exp.time_
 23 omega   84.00  109.00   1.0000   20.0000
omega____ theta____ kappa____ phi______ frames
    -      113.0000  -94.0000    0.0000 25

#__ type_ start__ end____ width___ exp.time_
 24 omega   53.00   78.00   1.0000   20.0000
omega____ theta____ kappa____ phi______ frames
    -      113.0000  -30.0000  150.0000 25

#__ type_ start__ end____ width___ exp.time_
 25 omega  107.00  154.00   1.0000   20.0000
omega____ theta____ kappa____ phi______ frames
    -      113.0000  111.0000 -180.0000 47

#__ type_ start__ end____ width___ exp.time_
 26 omega   85.00  112.00   1.0000   20.0000
omega____ theta____ kappa____ phi______ frames
    -      113.0000   77.0000   30.0000 27

#__ type_ start__ end____ width___ exp.time_
 27 omega  134.00  171.00   1.0000   20.0000
omega____ theta____ kappa____ phi______ frames
    -      113.0000   77.0000   30.0000 37

#__ type_ start__ end____ width___ exp.time_
 28 omega   99.00  143.00   1.0000   20.0000
omega____ theta____ kappa____ phi______ frames
    -      113.0000  -73.0000   16.2017 44

#__ type_ start__ end____ width___ exp.time_
 29 omega   92.00  119.00   1.0000   20.0000
omega____ theta____ kappa____ phi______ frames
    -      113.0000   45.0000  150.0000 27

#__ type_ start__ end____ width___ exp.time_
 30 omega  126.00  153.00   1.0000   20.0000
omega____ theta____ kappa____ phi______ frames
    -      113.0000   45.0000  150.0000 27

#__ type_ start__ end____ width___ exp.time_
 31 omega   35.00   60.00   1.0000   20.0000
omega____ theta____ kappa____ phi______ frames
    -      113.0000  -30.0000   90.0000 25

#__ type_ start__ end____ width___ exp.time_
 32 omega   33.00   66.00   1.0000   20.0000
omega____ theta____ kappa____ phi______ frames
    -      113.0000  -15.0000   90.0000 33

#__ type_ start__ end____ width___ exp.time_
 33 omega  112.00  139.00   1.0000   20.0000
omega____ theta____ kappa____ phi______ frames
    -      113.0000  -15.0000   90.0000 27

#__ type_ start__ end____ width___ exp.time_
 34 omega   42.00   69.00   1.0000   20.0000
omega____ theta____ kappa____ phi______ frames
    -      113.0000  -73.0000   16.2017 27

#__ type_ start__ end____ width___ exp.time_
 35 omega   11.00  115.00   1.0000    5.0000
omega____ theta____ kappa____ phi______ frames
    -       40.6365   57.0000  -60.0000 104
;
_diffrn_measurement_device_type 'SuperNova, Dual, Cu at zero, Atlas'
_diffrn_measurement_method '\w scans'
_diffrn_orient_matrix_UB_11 0.0786721000
_diffrn_orient_matrix_UB_12 -0.0078342000
_diffrn_orient_matrix_UB_13 -0.0628911000
_diffrn_orient_matrix_UB_21 0.1876127000
_diffrn_orient_matrix_UB_22 -0.0166713000
_diffrn_orient_matrix_UB_23 0.0270741000
_diffrn_orient_matrix_UB_31 -0.0351560000
_diffrn_orient_matrix_UB_32 -0.1068014000
_diffrn_orient_matrix_UB_33 0.0003314000
_diffrn_radiation_monochromator mirror
_diffrn_radiation_type CuK\a
_diffrn_radiation_wavelength 1.54184
_diffrn_reflns_av_R_equivalents 0.0348
_diffrn_reflns_av_unetI/netI 0.0216
_diffrn_reflns_Laue_measured_fraction_full 0.999
_diffrn_reflns_Laue_measured_fraction_max 0.997
_diffrn_reflns_limit_h_max 8
_diffrn_reflns_limit_h_min -9
_diffrn_reflns_limit_k_max 14
_diffrn_reflns_limit_k_min -17
_diffrn_reflns_limit_l_max 28
_diffrn_reflns_limit_l_min -28
_diffrn_reflns_number 19315
_diffrn_reflns_point_group_measured_fraction_full 0.999
_diffrn_reflns_point_group_measured_fraction_max 0.997
_diffrn_reflns_theta_full 67.684
_diffrn_reflns_theta_max 74.476
_diffrn_reflns_theta_min 3.678
_diffrn_source 'SuperNova (Cu) X-ray Source'
_exptl_absorpt_coefficient_mu 14.545
_exptl_absorpt_correction_T_max 0.968
_exptl_absorpt_correction_T_min 0.696
_exptl_absorpt_correction_type analytical
_exptl_absorpt_process_details
;
CrysAlisPro, Agilent Technologies,
Version 1.171.36.20 (release 27-06-2012 CrysAlis171 .NET)
(compiled Jul 11 2012,15:38:31)
Analytical numeric absorption correction using a multifaceted crystal
model based on expressions derived by R.C. Clark & J.S. Reid.
(Clark, R. C. & Reid, J. S. (1995). Acta Cryst. A51, 887-897)
;
_exptl_crystal_colour colourless
_exptl_crystal_density_diffrn 2.152
_exptl_crystal_description plate
_exptl_crystal_F_000 1464
_exptl_crystal_preparation ', Luminescent'
_exptl_crystal_size_max 0.21
_exptl_crystal_size_mid 0.13
_exptl_crystal_size_min 0.01
_refine_diff_density_max 1.565
_refine_diff_density_min -0.907
_refine_diff_density_rms 0.126
_refine_ls_extinction_method none
_refine_ls_goodness_of_fit_ref 1.129
_refine_ls_hydrogen_treatment constr
_refine_ls_matrix_type full
_refine_ls_number_parameters 344
_refine_ls_number_reflns 4862
_refine_ls_number_restraints 0
_refine_ls_restrained_S_all 1.129
_refine_ls_R_factor_all 0.0330
_refine_ls_R_factor_gt 0.0322
_refine_ls_shift/su_max 0.003
_refine_ls_shift/su_mean 0.000
_refine_ls_structure_factor_coef Fsqd
_refine_ls_weighting_details 'w=1/[\s^2^(Fo^2^)+(0.0439P)^2^+6.5447P] where P=(Fo^2^+2Fc^2^)/3'
_refine_ls_weighting_scheme calc
_refine_ls_wR_factor_gt 0.0846
_refine_ls_wR_factor_ref 0.0853
_reflns_Friedel_coverage 0.000
_reflns_number_gt 4723
_reflns_number_total 4862
_reflns_threshold_expression 'I > 2\s(I)'
_cod_data_source_file c6tc05551f2.cif
_cod_data_source_block 1a_CCDC-1497779
_cod_original_cell_volume 2386.56(7)
_cod_database_code 7236467
_shelx_space_group_comment
;
The symmetry employed for this shelxl refinement is uniquely defined
by the following loop, which should always be used as a source of
symmetry information in preference to the above space-group names.
They are only intended as comments.
;
_olex2_refinement_description
;
1. Fixed Uiso
 At 1.2 times of:
  All C(H) groups, All C(H,H) groups
 At 1.5 times of:
  All C(H,H,H) groups
2.a Secondary CH2 refined with riding coordinates:
 C23(H23A,H23B)
2.b Aromatic/amide H refined with riding coordinates:
 C2(H2), C3(H3), C4(H4), C5(H5), C8(H8), C9(H9)
2.c Idealised Me refined as rotating group:
 C10(H10A,H10B,H10C)
;
_shelx_shelxl_version_number 2014/7

loop_
_space_group_symop_operation_xyz
'x, y, z'
'-x+1/2, y+1/2, -z+1/2'
'-x, -y, -z'
'x-1/2, -y-1/2, z-1/2'

loop_
_atom_site_label
_atom_site_type_symbol
_atom_site_fract_x
_atom_site_fract_y
_atom_site_fract_z
_atom_site_U_iso_or_equiv
_atom_site_adp_type
_atom_site_occupancy
_atom_site_site_symmetry_order
_atom_site_calc_flag
_atom_site_refinement_flags_posn
Au1 Au 0.68272(2) 0.65775(2) 0.56427(2) 0.02454(8) Uani 1 1 d .
C1 C 0.7017(6) 0.5127(3) 0.56113(18) 0.0274(9) Uani 1 1 d .
C2 C 0.6744(7) 0.4479(3) 0.6059(2) 0.0351(10) Uani 1 1 d .
H2 H 0.6350 0.4681 0.6428 0.042 Uiso 1 1 calc R
C3 C 0.7054(8) 0.3527(4) 0.5961(3) 0.0422(12) Uani 1 1 d .
H3 H 0.6876 0.3098 0.6267 0.051 Uiso 1 1 calc R
C4 C 0.7626(8) 0.3212(4) 0.5412(3) 0.0429(12) Uani 1 1 d .
H4 H 0.7837 0.2574 0.5353 0.051 Uiso 1 1 calc R
C5 C 0.7886(7) 0.3840(3) 0.4949(2) 0.0371(10) Uani 1 1 d .
H5 H 0.8270 0.3636 0.4579 0.045 Uiso 1 1 calc R
C6 C 0.7554(6) 0.4783(3) 0.5058(2) 0.0286(8) Uani 1 1 d .
C7 C 0.7345(6) 0.6380(3) 0.47595(19) 0.0269(8) Uani 1 1 d .
C8 C 0.8062(7) 0.6311(4) 0.3805(2) 0.0376(10) Uani 1 1 d .
H8 H 0.8306 0.6495 0.3417 0.045 Uiso 1 1 calc R
C9 C 0.8156(7) 0.5434(4) 0.4018(2) 0.0378(10) Uani 1 1 d .
H9 H 0.8458 0.4894 0.3808 0.045 Uiso 1 1 calc R
C10 C 0.7250(8) 0.7908(3) 0.4197(2) 0.0414(11) Uani 1 1 d .
H10A H 0.6294 0.8103 0.4452 0.062 Uiso 1 1 calc GR
H10B H 0.6939 0.8047 0.3792 0.062 Uiso 1 1 calc GR
H10C H 0.8328 0.8238 0.4304 0.062 Uiso 1 1 calc GR
C11 C 0.6457(7) 0.6592(3) 0.6551(2) 0.0310(10) Uani 1 1 d .
C12 C 0.7911(7) 0.6578(4) 0.6932(2) 0.0363(11) Uani 1 1 d .
C13 C 0.7755(8) 0.6590(4) 0.7542(2) 0.0441(13) Uani 1 1 d .
C14 C 0.6081(8) 0.6614(4) 0.7785(2) 0.0419(12) Uani 1 1 d .
C15 C 0.4595(7) 0.6621(3) 0.7426(2) 0.0368(11) Uani 1 1 d .
C16 C 0.4804(6) 0.6605(3) 0.6812(2) 0.0303(9) Uani 1 1 d .
C17 C 0.6794(6) 0.8047(3) 0.56573(17) 0.0265(9) Uani 1 1 d .
C18 C 0.5256(6) 0.8574(3) 0.5695(2) 0.0294(9) Uani 1 1 d .
C19 C 0.5238(6) 0.9540(3) 0.5714(2) 0.0322(9) Uani 1 1 d .
C20 C 0.6825(7) 1.0021(3) 0.5695(2) 0.0361(11) Uani 1 1 d .
C21 C 0.8407(7) 0.9531(4) 0.5659(2) 0.0389(11) Uani 1 1 d .
C22 C 0.8365(7) 0.8569(4) 0.5643(2) 0.0353(10) Uani 1 1 d .
F1 F 0.9603(5) 0.6562(3) 0.67087(16) 0.0595(11) Uani 1 1 d .
F2 F 0.9196(5) 0.6582(3) 0.79000(17) 0.0743(14) Uani 1 1 d .
F3 F 0.5869(6) 0.6624(3) 0.83762(14) 0.0633(11) Uani 1 1 d .
F4 F 0.2946(5) 0.6654(3) 0.76598(15) 0.0578(10) Uani 1 1 d .
F5 F 0.3321(4) 0.6602(2) 0.64733(14) 0.0449(8) Uani 1 1 d .
F6 F 0.3648(4) 0.8140(2) 0.57081(15) 0.0434(7) Uani 1 1 d .
F7 F 0.3685(4) 1.0022(2) 0.57454(16) 0.0490(8) Uani 1 1 d .
F8 F 0.6824(5) 1.0967(2) 0.56947(16) 0.0529(8) Uani 1 1 d .
F9 F 0.9970(4) 1.0004(2) 0.56478(18) 0.0575(9) Uani 1 1 d .
F10 F 0.9945(4) 0.8110(2) 0.56040(18) 0.0529(8) Uani 1 1 d .
N1 N 0.7719(5) 0.5490(3) 0.46102(16) 0.0282(7) Uani 1 1 d .
N2 N 0.7538(5) 0.6898(3) 0.42626(16) 0.0310(8) Uani 1 1 d .
Cl1 Cl 0.3646(5) 0.9182(2) 0.72240(10) 0.1148(10) Uani 1 1 d .
Cl2 Cl -0.0281(5) 0.9043(2) 0.73051(13) 0.1273(12) Uani 1 1 d .
C23 C 0.1636(16) 0.8836(9) 0.6900(4) 0.103(3) Uani 1 1 d .
H23A H 0.1513 0.9156 0.6521 0.124 Uiso 1 1 calc R
H23B H 0.1704 0.8167 0.6818 0.124 Uiso 1 1 calc R

loop_
_atom_site_aniso_label
_atom_site_aniso_U_11
_atom_site_aniso_U_22
_atom_site_aniso_U_33
_atom_site_aniso_U_23
_atom_site_aniso_U_13
_atom_site_aniso_U_12
Au1 0.02433(11) 0.02363(11) 0.02572(11) -0.00298(5) 0.00349(7) 0.00165(6)
C1 0.024(2) 0.025(2) 0.033(2) -0.0029(15) -0.0016(16) 0.0023(15)
C2 0.038(2) 0.030(2) 0.037(2) 0.0015(18) 0.0029(19) 0.0000(19)
C3 0.047(3) 0.031(2) 0.049(3) 0.005(2) -0.006(2) -0.005(2)
C4 0.044(3) 0.024(2) 0.061(3) -0.007(2) -0.003(3) 0.004(2)
C5 0.038(3) 0.029(2) 0.044(3) -0.0071(19) -0.002(2) -0.0002(19)
C6 0.026(2) 0.0231(19) 0.037(2) -0.0023(16) -0.0029(17) 0.0017(16)
C7 0.027(2) 0.0275(19) 0.026(2) -0.0057(16) 0.0047(16) 0.0022(17)
C8 0.041(3) 0.043(3) 0.029(2) -0.004(2) 0.0111(19) -0.004(2)
C9 0.040(3) 0.038(2) 0.035(2) -0.014(2) 0.0065(19) -0.003(2)
C10 0.057(3) 0.032(2) 0.035(2) 0.0076(19) 0.008(2) 0.004(2)
C11 0.033(2) 0.035(2) 0.024(2) -0.0027(16) 0.0045(18) -0.0007(17)
C12 0.027(2) 0.050(3) 0.031(2) -0.0042(19) 0.0069(19) 0.0010(19)
C13 0.034(3) 0.064(4) 0.034(3) -0.004(2) -0.001(2) 0.001(2)
C14 0.042(3) 0.056(3) 0.027(2) -0.003(2) 0.002(2) -0.003(2)
C15 0.034(3) 0.045(3) 0.032(2) -0.0013(18) 0.011(2) -0.0003(19)
C16 0.029(2) 0.034(2) 0.028(2) -0.0028(16) 0.0015(18) -0.0017(16)
C17 0.033(2) 0.021(2) 0.025(2) -0.0035(14) 0.0040(17) -0.0006(16)
C18 0.025(2) 0.030(2) 0.033(2) -0.0024(17) 0.0026(17) -0.0019(17)
C19 0.030(2) 0.029(2) 0.038(2) 0.0002(17) -0.0001(18) 0.0044(17)
C20 0.051(3) 0.019(2) 0.038(2) 0.0006(16) -0.004(2) -0.0035(18)
C21 0.034(2) 0.038(3) 0.045(3) 0.000(2) -0.001(2) -0.009(2)
C22 0.028(2) 0.037(2) 0.042(3) -0.004(2) 0.002(2) 0.0017(19)
F1 0.0301(17) 0.106(3) 0.0429(18) -0.0055(17) 0.0067(14) 0.0053(16)
F2 0.042(2) 0.141(5) 0.0393(19) -0.006(2) -0.0093(16) 0.004(2)
F3 0.061(2) 0.104(3) 0.0248(15) -0.0039(15) 0.0032(15) -0.0023(19)
F4 0.0374(18) 0.098(3) 0.0378(17) -0.0021(16) 0.0132(14) -0.0023(16)
F5 0.0279(15) 0.072(2) 0.0352(15) -0.0021(13) 0.0018(12) -0.0028(13)
F6 0.0260(14) 0.0342(14) 0.070(2) -0.0029(14) 0.0032(13) -0.0019(11)
F7 0.0401(16) 0.0326(15) 0.074(2) -0.0007(14) 0.0020(15) 0.0106(12)
F8 0.058(2) 0.0273(15) 0.073(2) 0.0023(14) -0.0091(18) -0.0034(13)
F9 0.0386(17) 0.0475(18) 0.086(2) 0.0011(17) -0.0005(17) -0.0164(14)
F10 0.0278(15) 0.0443(17) 0.087(2) -0.0085(17) 0.0062(15) 0.0019(13)
N1 0.0266(18) 0.0269(18) 0.0313(17) -0.0057(14) 0.0019(14) -0.0009(14)
N2 0.033(2) 0.0325(19) 0.0278(17) 0.0008(15) 0.0046(15) -0.0007(16)
Cl1 0.167(3) 0.117(2) 0.0608(11) 0.0115(12) 0.0038(14) -0.0408(19)
Cl2 0.180(3) 0.0933(17) 0.1096(19) -0.0257(15) 0.074(2) -0.0043(18)
C23 0.120(9) 0.127(9) 0.064(5) -0.020(5) 0.001(5) 0.033(7)

loop_
_atom_type_symbol
_atom_type_description
_atom_type_scat_dispersion_real
_atom_type_scat_dispersion_imag
_atom_type_scat_source
C C 0.0181 0.0091 'International Tables Vol C Tables 4.2.6.8 and 6.1.1.4'
H H 0.0000 0.0000 'International Tables Vol C Tables 4.2.6.8 and 6.1.1.4'
Au Au -4.4197 7.2980 'International Tables Vol C Tables 4.2.6.8 and 6.1.1.4'
Cl Cl 0.3639 0.7018 'International Tables Vol C Tables 4.2.6.8 and 6.1.1.4'
F F 0.0727 0.0534 'International Tables Vol C Tables 4.2.6.8 and 6.1.1.4'
N N 0.0311 0.0180 'International Tables Vol C Tables 4.2.6.8 and 6.1.1.4'

loop_
_exptl_crystal_face_index_h
_exptl_crystal_face_index_k
_exptl_crystal_face_index_l
_exptl_crystal_face_perp_dist
_exptl_oxdiff_crystal_face_indexfrac_h
_exptl_oxdiff_crystal_face_indexfrac_k
_exptl_oxdiff_crystal_face_indexfrac_l
_exptl_oxdiff_crystal_face_x
_exptl_oxdiff_crystal_face_y
_exptl_oxdiff_crystal_face_z
0 0 1 0.0050 -0.0001 -0.0001 1.0009 -0.0630 0.0271 0.0003
0 0 -1 0.0050 0.0001 0.0001 -1.0009 0.0630 -0.0271 -0.0003
0 -1 0 0.0512 0.0003 -1.0001 -0.0002 0.0079 0.0167 0.1068
0 1 0 0.0762 -0.0003 1.0001 0.0002 -0.0079 -0.0167 -0.1068
1 1 0 0.0679 1.0002 0.9999 0.0005 0.0708 0.1710 -0.1420
-1 0 0 0.0765 -1.0005 0.0002 -0.0003 -0.0787 -0.1877 0.0351
1 5 0 0.0518 0.9989 5.0005 0.0015 0.0393 0.1041 -0.5692

loop_
_geom_angle_atom_site_label_1
_geom_angle_atom_site_label_2
_geom_angle_atom_site_label_3
_geom_angle
C1 Au1 C17 176.58(17)
C7 Au1 C1 79.43(17)
C7 Au1 C11 171.98(18)
C7 Au1 C17 98.91(16)
C11 Au1 C1 93.06(17)
C11 Au1 C17 88.45(16)
C2 C1 Au1 129.0(3)
C2 C1 C6 117.5(4)
C6 C1 Au1 113.5(3)
C1 C2 H2 119.7
C1 C2 C3 120.5(5)
C3 C2 H2 119.7
C2 C3 H3 119.7
C4 C3 C2 120.5(5)
C4 C3 H3 119.7
C3 C4 H4 119.7
C5 C4 C3 120.5(5)
C5 C4 H4 119.7
C4 C5 H5 121.1
C6 C5 C4 117.7(5)
C6 C5 H5 121.1
C1 C6 N1 114.2(4)
C5 C6 C1 123.2(4)
C5 C6 N1 122.7(4)
N1 C7 Au1 114.5(3)
N1 C7 N2 106.5(4)
N2 C7 Au1 138.9(3)
C9 C8 H8 126.0
C9 C8 N2 107.9(4)
N2 C8 H8 126.0
C8 C9 H9 126.8
C8 C9 N1 106.4(4)
N1 C9 H9 126.8
H10A C10 H10B 109.5
H10A C10 H10C 109.5
H10B C10 H10C 109.5
N2 C10 H10A 109.5
N2 C10 H10B 109.5
N2 C10 H10C 109.5
C12 C11 Au1 120.3(4)
C16 C11 Au1 123.6(4)
C16 C11 C12 116.1(4)
C11 C12 C13 123.1(5)
F1 C12 C11 119.9(4)
F1 C12 C13 117.0(5)
C14 C13 C12 118.9(5)
F2 C13 C12 121.7(5)
F2 C13 C14 119.4(5)
C15 C14 C13 120.1(5)
F3 C14 C13 120.9(5)
F3 C14 C15 119.0(5)
C14 C15 C16 119.3(5)
F4 C15 C14 120.7(5)
F4 C15 C16 120.0(5)
C11 C16 C15 122.4(5)
F5 C16 C11 119.8(4)
F5 C16 C15 117.8(4)
C18 C17 Au1 123.8(3)
C18 C17 C22 114.6(4)
C22 C17 Au1 121.6(3)
C17 C18 C19 123.7(4)
F6 C18 C17 119.7(4)
F6 C18 C19 116.6(4)
C20 C19 C18 119.4(4)
F7 C19 C18 121.2(4)
F7 C19 C20 119.4(4)
C19 C20 C21 119.5(5)
F8 C20 C19 120.0(5)
F8 C20 C21 120.5(5)
C22 C21 C20 119.2(5)
F9 C21 C20 119.5(5)
F9 C21 C22 121.2(5)
C21 C22 C17 123.5(5)
F10 C22 C17 118.8(4)
F10 C22 C21 117.7(5)
C7 N1 C6 117.9(4)
C7 N1 C9 110.4(4)
C9 N1 C6 131.6(4)
C7 N2 C8 108.8(4)
C7 N2 C10 127.2(4)
C8 N2 C10 124.0(4)
Cl1 C23 H23A 108.2
Cl1 C23 H23B 108.2
Cl2 C23 Cl1 116.5(5)
Cl2 C23 H23A 108.2
Cl2 C23 H23B 108.2
H23A C23 H23B 107.3

loop_
_geom_bond_atom_site_label_1
_geom_bond_atom_site_label_2
_geom_bond_distance
Au1 C1 2.068(5)
Au1 C7 2.047(4)
Au1 C11 2.065(5)
Au1 C17 2.089(4)
C1 C2 1.380(6)
C1 C6 1.400(6)
C2 H2 0.9300
C2 C3 1.391(7)
C3 H3 0.9300
C3 C4 1.386(9)
C4 H4 0.9300
C4 C5 1.386(8)
C5 H5 0.9300
C5 C6 1.385(6)
C6 N1 1.428(6)
C7 N1 1.339(6)
C7 N2 1.348(6)
C8 H8 0.9300
C8 C9 1.337(8)
C8 N2 1.385(6)
C9 H9 0.9300
C9 N1 1.378(6)
C10 H10A 0.9600
C10 H10B 0.9600
C10 H10C 0.9600
C10 N2 1.460(6)
C11 C12 1.377(7)
C11 C16 1.371(7)
C12 C13 1.380(7)
C12 F1 1.362(6)
C13 C14 1.369(8)
C13 F2 1.338(7)
C14 C15 1.366(8)
C14 F3 1.341(6)
C15 C16 1.392(7)
C15 F4 1.343(6)
C16 F5 1.339(6)
C17 C18 1.373(6)
C17 C22 1.388(7)
C18 C19 1.374(6)
C18 F6 1.349(5)
C19 C20 1.368(7)
C19 F7 1.349(5)
C20 C21 1.374(7)
C20 F8 1.344(6)
C21 C22 1.368(7)
C21 F9 1.346(6)
C22 F10 1.351(6)
Cl1 C23 1.733(12)
Cl2 C23 1.729(11)
C23 H23A 0.9700
C23 H23B 0.9700

loop_
_geom_torsion_atom_site_label_1
_geom_torsion_atom_site_label_2
_geom_torsion_atom_site_label_3
_geom_torsion_atom_site_label_4
_geom_torsion
Au1 C1 C2 C3 -175.7(4)
Au1 C1 C6 C5 175.4(4)
Au1 C1 C6 N1 -5.0(5)
Au1 C7 N1 C6 5.6(5)
Au1 C7 N1 C9 -176.3(3)
Au1 C7 N2 C8 174.2(4)
Au1 C7 N2 C10 -6.1(8)
Au1 C11 C12 C13 179.8(4)
Au1 C11 C12 F1 0.4(6)
Au1 C11 C16 C15 -179.5(4)
Au1 C11 C16 F5 0.5(6)
Au1 C17 C18 C19 179.0(4)
Au1 C17 C18 F6 -1.8(6)
Au1 C17 C22 C21 -179.1(4)
Au1 C17 C22 F10 1.6(6)
C1 C2 C3 C4 -0.6(8)
C1 C6 N1 C7 -0.3(6)
C1 C6 N1 C9 -178.0(5)
C2 C1 C6 C5 -2.6(7)
C2 C1 C6 N1 176.9(4)
C2 C3 C4 C5 -0.5(8)
C3 C4 C5 C6 0.0(8)
C4 C5 C6 C1 1.6(7)
C4 C5 C6 N1 -177.9(4)
C5 C6 N1 C7 179.2(4)
C5 C6 N1 C9 1.6(7)
C6 C1 C2 C3 2.0(7)
C8 C9 N1 C6 178.3(4)
C8 C9 N1 C7 0.6(6)
C9 C8 N2 C7 1.1(6)
C9 C8 N2 C10 -178.6(5)
C11 C12 C13 C14 0.1(8)
C11 C12 C13 F2 -179.6(5)
C12 C11 C16 C15 1.1(7)
C12 C11 C16 F5 -178.8(4)
C12 C13 C14 C15 0.4(8)
C12 C13 C14 F3 179.9(5)
C13 C14 C15 C16 -0.1(8)
C13 C14 C15 F4 -179.3(5)
C14 C15 C16 C11 -0.7(7)
C14 C15 C16 F5 179.2(4)
C16 C11 C12 C13 -0.8(7)
C16 C11 C12 F1 179.8(4)
C17 C18 C19 C20 -0.1(7)
C17 C18 C19 F7 179.4(4)
C18 C17 C22 C21 -0.5(7)
C18 C17 C22 F10 -179.8(5)
C18 C19 C20 C21 0.0(7)
C18 C19 C20 F8 177.9(4)
C19 C20 C21 C22 -0.1(7)
C19 C20 C21 F9 -179.3(5)
C20 C21 C22 C17 0.4(8)
C20 C21 C22 F10 179.7(5)
C22 C17 C18 C19 0.4(7)
C22 C17 C18 F6 179.6(4)
F1 C12 C13 C14 179.5(5)
F1 C12 C13 F2 -0.2(8)
F2 C13 C14 C15 -179.9(5)
F2 C13 C14 F3 -0.4(9)
F3 C14 C15 C16 -179.6(5)
F3 C14 C15 F4 1.1(8)
F4 C15 C16 C11 178.6(4)
F4 C15 C16 F5 -1.5(7)
F6 C18 C19 C20 -179.3(4)
F6 C18 C19 F7 0.2(7)
F7 C19 C20 C21 -179.6(5)
F7 C19 C20 F8 -1.6(7)
F8 C20 C21 C22 -178.0(5)
F8 C20 C21 F9 2.8(7)
F9 C21 C22 C17 179.5(5)
F9 C21 C22 F10 -1.2(8)
N1 C7 N2 C8 -0.8(5)
N1 C7 N2 C10 179.0(5)
N2 C7 N1 C6 -178.0(4)
N2 C7 N1 C9 0.1(5)
N2 C8 C9 N1 -1.0(6)
